data_4324046
loop_
_publ_author_name
'F. Albert Cotton'
'Steven C. Haefner'
'Alfred P. Sattelberger'

_publ_section_title
;
 Metal-Metal Multiply-Bonded Complexes of Technetium. 3.1 Preparation and
 Characterization of Phosphine Complexes of Technetium Possessing a
 Metal-Metal Bond Order of 3.5
;
_journal_name_full 'Inorganic Chemistry'
_journal_page_first 1831
_journal_page_last 1838
_journal_paper_doi 10.1021/ic9508583
_journal_volume 35
_journal_year 1996
_chemical_compound_source 'slow evaporation of a CH2Cl2/heptane solution '
_chemical_formula_moiety 'C32 H44 Cl4 P4 Tc2 1+, F6 P 1-'
_chemical_formula_structural '(Tc Cl2 ((C H3)2 (C6 H5) P)2)2 (P F6)'
_chemical_formula_sum 'C32 H44 Cl4 F6 P5 Tc2'
_chemical_formula_weight 1035.32
_chemical_name_common 'Ditechnetium tetrachloro tetra(dimethylphenyl)phosphine hexafluorophosphate'
_chemical_name_systematic
; 
 Ditechnetium tetrachloro tetra(dimethylphenyl)phosphine hexafluorophosphate 
;
_space_group_IT_number 20
_symmetry_cell_setting orthorhombic
_symmetry_space_group_name_Hall 'C 2c 2'
_symmetry_space_group_name_H-M 'C 2 2 21'
_atom_sites_solution_hydrogens geom
_atom_sites_solution_primary direct
_atom_sites_solution_secondary difmap
_audit_creation_method SHELXL
_cell_angle_alpha 90.00
_cell_angle_beta 90.00
_cell_angle_gamma 90.00
_cell_formula_units_Z 4
_cell_length_a 9.4478(11)
_cell_length_b 24.2995(11)
_cell_length_c 18.2310(10)
_cell_measurement_reflns_used 25
_cell_measurement_temperature 295(2)
_cell_measurement_theta_max 50
_cell_measurement_theta_min 40
_cell_volume 4185.4(6)
_computing_cell_refinement TEXSAN
_computing_data_collection TEXSAN
_computing_data_reduction TEXSAN
_computing_molecular_graphics ORTEP
_computing_structure_refinement 'SHELXL-93 (Sheldrick, 1993)'
_computing_structure_solution 'SHELXS-86 (Sheldrick, 1990)'
_diffrn_ambient_temperature 296(2)
_diffrn_measurement_device 'AFC5R (Rigaku)'
_diffrn_measurement_method theta-2theta
_diffrn_radiation_monochromator graphite
_diffrn_radiation_source 'rotating anode'
_diffrn_radiation_type CuK\a
_diffrn_radiation_wavelength 1.54184
_diffrn_reflns_av_R_equivalents 0.0000
_diffrn_reflns_av_sigmaI/netI 0.0363
_diffrn_reflns_limit_h_max 10
_diffrn_reflns_limit_h_min 0
_diffrn_reflns_limit_k_max 27
_diffrn_reflns_limit_k_min 0
_diffrn_reflns_limit_l_max 20
_diffrn_reflns_limit_l_min 0
_diffrn_reflns_number 1767
_diffrn_reflns_theta_max 60.08
_diffrn_reflns_theta_min 3.64
_diffrn_standards_decay_% 0
_diffrn_standards_interval_count 250
_diffrn_standards_number 3
_exptl_absorpt_coefficient_mu 9.964
_exptl_absorpt_correction_T_max 1.00
_exptl_absorpt_correction_T_min 0.80
_exptl_absorpt_correction_type empirical
_exptl_crystal_colour 'dark green'
_exptl_crystal_density_diffrn 1.643
_exptl_crystal_density_meas ?
_exptl_crystal_density_method n/a
_exptl_crystal_description block
_exptl_crystal_F_000 2076
_exptl_crystal_size_max 0.30
_exptl_crystal_size_mid 0.30
_exptl_crystal_size_min 0.25
_refine_diff_density_max 0.551
_refine_diff_density_min -0.481
_refine_diff_density_rms 0.075
_refine_ls_abs_structure_details 'Flack H D (1983), Acta Cryst. A39, 876-881'
_refine_ls_abs_structure_Flack -0.02(3)
_refine_ls_extinction_coef 0.00061(4)
_refine_ls_extinction_expression Fc^*^=kFc[1+0.001xFc^2^\l^3^/sin(2\q)]^-1/4^
_refine_ls_extinction_method SHELXL
_refine_ls_goodness_of_fit_all 1.107
_refine_ls_goodness_of_fit_obs 1.107
_refine_ls_hydrogen_treatment noref
_refine_ls_matrix_type full
_refine_ls_number_parameters 218
_refine_ls_number_reflns 1767
_refine_ls_number_restraints 40
_refine_ls_restrained_S_all 1.115
_refine_ls_restrained_S_obs 1.115
_refine_ls_R_factor_all 0.0325
_refine_ls_R_factor_obs 0.0309
_refine_ls_shift/esd_max -0.002
_refine_ls_shift/esd_mean 0.000
_refine_ls_structure_factor_coef Fsqd
_refine_ls_weighting_details 'w=1/[\s^2^(Fo^2^)+(0.0347P)^2^+12.5619P] where P=(Fo^2^+2Fc^2^)/3'
_refine_ls_weighting_scheme calc
_refine_ls_wR_factor_all 0.0825
_refine_ls_wR_factor_obs 0.0812
_reflns_number_observed 1720
_reflns_number_total 1767
_reflns_observed_criterion >2sigma(I)
_cod_data_source_file ic9508583_1.cif
_cod_data_source_block xl
_cod_depositor_comments
;
The following automatic conversions were performed:

'_geom_angle_publ_flag' value 'Y' changed to 'y' according to the
built-in table from CIF Core dictionary named 'cif_core.dic' version
2.4.1 from 2010-06-29.

Automatic conversion script
Id: cif_fix_values 1715 2011-07-08 13:25:40Z adriana 

The following automatic conversions were performed:

'_exptl_crystal_density_meas' value 'not measured' was changed to '?'
- the value is perceived as not measured.

Automatic conversion script
Id: cif_fix_values 3008 2015-01-20 13:52:24Z robertas 

The following automatic conversions were performed:

'_refine_ls_weighting_scheme' value 'calc
w=1/[\s^2^(Fo^2^)+(0.0347P)^2^+12.5619P] where P=(Fo^2^+2Fc^2^)/3'
was changed to 'calc'. New tag '_refine_ls_weighting_details' was
created. The value of the new tag was set to
'w=1/[\s^2^(Fo^2^)+(0.0347P)^2^+12.5619P] where P=(Fo^2^+2Fc^2^)/3'.

Automatic conversion script
Id: cif_fix_values 3143 2015-03-26 13:38:13Z robertas 
;
_cod_database_code 4324046

loop_
_symmetry_equiv_pos_as_xyz
'x, y, z'
'x, -y, -z'
'-x, -y, z+1/2'
'-x, y, -z+1/2'
'x+1/2, y+1/2, z'
'x+1/2, -y+1/2, -z'
'-x+1/2, -y+1/2, z+1/2'
'-x+1/2, y+1/2, -z+1/2'

loop_
_atom_site_aniso_label
_atom_site_aniso_U_11
_atom_site_aniso_U_22
_atom_site_aniso_U_33
_atom_site_aniso_U_23
_atom_site_aniso_U_13
_atom_site_aniso_U_12
Tc1 0.0323(3) 0.0315(3) 0.0308(3) -0.0008(2) 0.0009(2) 0.0003(2)
Cl1 0.0526(10) 0.0522(10) 0.0531(9) -0.0021(9) -0.0191(9) -0.0072(10)
Cl2 0.0629(12) 0.0552(10) 0.0563(12) -0.0058(9) -0.0125(10) 0.0274(10)
P1 0.0432(10) 0.0614(11) 0.0378(9) -0.0132(10) 0.0071(8) -0.0145(11)
C1 0.036(4) 0.132(10) 0.077(6) -0.042(7) 0.007(4) -0.023(5)
C2 0.100(7) 0.069(6) 0.051(5) 0.002(4) 0.017(6) -0.028(6)
C3 0.059(5) 0.073(6) 0.051(5) -0.021(4) 0.010(4) -0.008(5)
C4A 0.139(8) 0.109(5) 0.119(6) -0.051(5) -0.038(7) 0.043(6)
C5A 0.139(8) 0.109(5) 0.119(6) -0.051(5) -0.038(7) 0.043(6)
C6 0.124(12) 0.095(9) 0.172(16) -0.076(10) 0.037(12) -0.027(9)
C7A 0.139(8) 0.109(5) 0.119(6) -0.051(5) -0.038(7) 0.043(6)
C8A 0.139(8) 0.109(5) 0.119(6) -0.051(5) -0.038(7) 0.043(6)
C4B 0.139(8) 0.109(5) 0.119(6) -0.051(5) -0.038(7) 0.043(6)
C5B 0.139(8) 0.109(5) 0.119(6) -0.051(5) -0.038(7) 0.043(6)
C7B 0.139(8) 0.109(5) 0.119(6) -0.051(5) -0.038(7) 0.043(6)
C8B 0.139(8) 0.109(5) 0.119(6) -0.051(5) -0.038(7) 0.043(6)
P2 0.0559(11) 0.0340(8) 0.0545(11) 0.0037(8) 0.0222(10) 0.0010(10)
C9 0.052(5) 0.069(6) 0.107(8) -0.003(5) 0.032(5) -0.007(5)
C10 0.111(9) 0.073(6) 0.058(5) 0.017(5) 0.029(6) 0.008(6)
C11B 0.100(7) 0.035(4) 0.091(6) 0.000(4) 0.061(7) -0.013(5)
C12B 0.149(8) 0.102(6) 0.200(13) -0.085(9) 0.047(10) -0.037(8)
C13B 0.149(8) 0.102(6) 0.200(13) -0.085(9) 0.047(10) -0.037(8)
C15B 0.149(8) 0.102(6) 0.200(13) -0.085(9) 0.047(10) -0.037(8)
C16B 0.149(8) 0.102(6) 0.200(13) -0.085(9) 0.047(10) -0.037(8)
C11A 0.100(7) 0.035(4) 0.091(6) 0.000(4) 0.061(7) -0.013(5)
C12A 0.149(8) 0.102(6) 0.200(13) -0.085(9) 0.047(10) -0.037(8)
C13A 0.149(8) 0.102(6) 0.200(13) -0.085(9) 0.047(10) -0.037(8)
C15A 0.149(8) 0.102(6) 0.200(13) -0.085(9) 0.047(10) -0.037(8)
C16A 0.149(8) 0.102(6) 0.200(13) -0.085(9) 0.047(10) -0.037(8)
P3 0.077(2) 0.046(2) 0.064(2) 0.000 -0.017(2) 0.000
F1 0.100(5) 0.107(5) 0.203(10) -0.020(6) -0.067(6) 0.006(5)
F2 0.104(12) 0.086(7) 0.204(30) 0.089(17) 0.004(20) -0.026(18)
F3 0.152(17) 0.152(17) 0.091(10) -0.048(12) 0.047(12) -0.042(14)
F4 0.114(17) 0.058(6) 0.201(26) 0.037(9) -0.047(16) -0.026(9)
F5 0.217(26) 0.200(23) 0.093(14) 0.074(16) 0.074(16) 0.032(24)

loop_
_atom_site_label
_atom_site_type_symbol
_atom_site_fract_x
_atom_site_fract_y
_atom_site_fract_z
_atom_site_U_iso_or_equiv
_atom_site_thermal_displace_type
_atom_site_occupancy
_atom_site_calc_flag
_atom_site_refinement_flags
_atom_site_disorder_group
Tc1 Tc 0.90848(5) 0.53989(2) 0.02280(2) 0.0315(2) Uani 1 d . .
Cl1 Cl 1.0770(2) 0.54309(8) 0.11667(10) 0.0526(5) Uani 1 d . .
Cl2 Cl 0.7402(2) 0.59217(9) -0.03858(11) 0.0581(6) Uani 1 d . .
P1 P 0.7330(2) 0.53786(10) 0.12414(10) 0.0474(5) Uani 1 d . .
C1 C 0.5499(8) 0.5235(5) 0.1005(6) 0.082(3) Uani 1 d . .
H1A H 0.5218(8) 0.5464(5) 0.0601(6) 0.122 Uiso 1 calc R .
H1B H 0.4904(8) 0.5309(5) 0.1420(6) 0.122 Uiso 1 calc R .
H1C H 0.5406(8) 0.4855(5) 0.0867(6) 0.122 Uiso 1 calc R .
C2 C 0.7728(12) 0.4928(4) 0.1996(5) 0.073(3) Uani 1 d . .
H2A H 0.7771(12) 0.4555(4) 0.1824(5) 0.110 Uiso 1 calc R .
H2B H 0.7001(12) 0.4959(4) 0.2362(5) 0.110 Uiso 1 calc R .
H2C H 0.8623(12) 0.5028(4) 0.2206(5) 0.110 Uiso 1 calc R .
C3 C 0.7276(10) 0.6065(4) 0.1633(4) 0.061(2) Uani 1 d D .
C4A C 0.8136(23) 0.6219(7) 0.2170(10) 0.122(4) Uani 0.780(12) d PD 1
H4A H 0.8770(23) 0.5965(7) 0.2363(10) 0.147 Uiso 0.780(12) calc PR 1
C5A C 0.8115(23) 0.6755(7) 0.2454(12) 0.122(4) Uani 0.780(12) d PD 1
H5A H 0.8780(23) 0.6851(7) 0.2808(12) 0.147 Uiso 0.780(12) calc PR 1
C6 C 0.7223(16) 0.7116(5) 0.2247(9) 0.130(6) Uani 1 d D .
H6 H 0.7112(16) 0.7443(5) 0.2505(9) 0.156 Uiso 1 calc R 1
C7A C 0.6437(21) 0.7010(7) 0.1638(10) 0.122(4) Uani 0.780(12) d PD 1
H7A H 0.5936(21) 0.7293(7) 0.1413(10) 0.147 Uiso 0.780(12) calc PR 1
C8A C 0.6376(21) 0.6470(7) 0.1342(10) 0.122(4) Uani 0.780(12) d PD 1
H8A H 0.5752(21) 0.6386(7) 0.0963(10) 0.147 Uiso 0.780(12) calc PR 1
C4B C 0.8155(56) 0.6469(14) 0.1381(25) 0.122(4) Uani 0.220(12) d PD 2
H4B H 0.8812(56) 0.6399(14) 0.1013(25) 0.147 Uiso 0.220(12) calc PR 2
C5B C 0.8028(59) 0.7004(14) 0.1704(26) 0.122(4) Uani 0.220(12) d PD 2
H5B H 0.8567(59) 0.7288(14) 0.1507(26) 0.147 Uiso 0.220(12) calc PR 2
C7B C 0.6961(75) 0.6662(14) 0.2696(21) 0.122(4) Uani 0.220(12) d PD 2
H7B H 0.6732(75) 0.6710(14) 0.3188(21) 0.147 Uiso 0.220(12) calc PR 2
C8B C 0.7051(74) 0.6126(13) 0.2390(19) 0.122(4) Uani 0.220(12) d PD 2
H8B H 0.6961(74) 0.5818(13) 0.2689(19) 0.147 Uiso 0.220(12) calc PR 2
P2 P 1.0834(2) 0.59468(8) -0.04846(11) 0.0481(5) Uani 1 d . .
C9 C 1.2644(9) 0.5718(4) -0.0453(6) 0.076(3) Uani 1 d . .
H9A H 1.2911(9) 0.5650(4) 0.0046(6) 0.114 Uiso 1 calc R .
H9B H 1.3246(9) 0.5998(4) -0.0656(6) 0.114 Uiso 1 calc R .
H9C H 1.2741(9) 0.5386(4) -0.0733(6) 0.114 Uiso 1 calc R .
C10 C 1.0493(12) 0.6058(4) -0.1452(5) 0.081(3) Uani 1 d . .
H10A H 0.9536(12) 0.6182(4) -0.1516(5) 0.121 Uiso 1 calc R .
H10B H 1.0628(12) 0.5720(4) -0.1714(5) 0.121 Uiso 1 calc R .
H10C H 1.1134(12) 0.6331(4) -0.1637(5) 0.121 Uiso 1 calc R .
C11B C 1.0889(11) 0.6632(3) -0.0080(5) 0.075(3) Uani 0.00 d PG 3
C12B C 1.0093(21) 0.7003(6) -0.0495(9) 0.150(5) Uani 0.382(9) d PG 3
H12B H 0.9665(32) 0.6888(9) -0.0928(14) 0.180 Uiso 0.382(9) calc PR 3
C13B C 0.9938(27) 0.7547(8) -0.0260(13) 0.150(5) Uani 0.382(9) d PG 3
H13B H 0.9408(39) 0.7794(11) -0.0536(18) 0.180 Uiso 0.382(9) calc PR 3
C14B C 1.0580(24) 0.7720(8) 0.0391(12) 0.076(4) Uiso 0.382(9) d PG 3
H14B H 1.0477(33) 0.8082(11) 0.0547(17) 0.092 Uiso 0.382(9) calc PR 3
C15B C 1.1376(25) 0.7349(9) 0.0806(12) 0.150(5) Uani 0.382(9) d PG 3
H15B H 1.1803(36) 0.7464(12) 0.1239(16) 0.180 Uiso 0.382(9) calc PR 3
C16B C 1.1530(20) 0.6805(6) 0.0570(9) 0.150(5) Uani 0.382(9) d PG 3
H16B H 1.2060(32) 0.6558(9) 0.0847(14) 0.180 Uiso 0.382(9) calc PR 3
C11A C 1.0889(11) 0.6632(3) -0.0080(5) 0.075(3) Uani 1 d D 4
C12A C 1.0076(29) 0.6835(8) 0.0393(13) 0.150(5) Uani 0.618(9) d PD 4
H12A H 0.9290(29) 0.6625(8) 0.0518(13) 0.180 Uiso 0.618(9) calc PR 4
C13A C 1.0210(28) 0.7335(8) 0.0752(15) 0.150(5) Uani 0.618(9) d PD 4
H13A H 0.9491(28) 0.7447(8) 0.1067(15) 0.180 Uiso 0.618(9) calc PR 4
C14A C 1.1265(16) 0.7643(8) 0.0667(9) 0.076(4) Uiso 0.618(9) d PD 4
H14A H 1.1310(16) 0.8004(8) 0.0834(9) 0.092 Uiso 0.618(9) calc PR 4
C15A C 1.2263(26) 0.7402(8) 0.0328(13) 0.150(5) Uani 0.618(9) d PD 4
H15A H 1.3143(26) 0.7573(8) 0.0311(13) 0.180 Uiso 0.618(9) calc PR 4
C16A C 1.2116(25) 0.6899(8) -0.0019(14) 0.150(5) Uani 0.618(9) d PD 4
H16A H 1.2919(25) 0.6738(8) -0.0222(14) 0.180 Uiso 0.618(9) calc PR 4
P3 P 1.5000 0.63890(13) -0.2500 0.0623(9) Uani 1 d S .
F1 F 1.3427(9) 0.6383(3) -0.2773(6) 0.137(4) Uani 1 d . .
F2 F 1.5064(50) 0.7000(5) -0.2639(19) 0.131(10) Uani 0.50 d P .
F3 F 1.4318(24) 0.6581(9) -0.1695(10) 0.132(8) Uani 0.50 d P .
F4 F 1.4679(22) 0.5783(5) -0.2193(11) 0.124(9) Uani 0.50 d P .
F5 F 1.4812(31) 0.6187(11) -0.1770(11) 0.170(11) Uani 0.50 d P .

loop_
_atom_type_symbol
_atom_type_description
_atom_type_scat_dispersion_real
_atom_type_scat_dispersion_imag
_atom_type_scat_source
C C 0.0181 0.0091 'International Tables Vol C Tables 4.2.6.8 and 6.1.1.4'
H H 0.0000 0.0000 'International Tables Vol C Tables 4.2.6.8 and 6.1.1.4'
Tc Tc 0.0057 3.0049 'International Tables Vol C Tables 4.2.6.8 and 6.1.1.4'
Cl Cl 0.3639 0.7018 'International Tables Vol C Tables 4.2.6.8 and 6.1.1.4'
P P 0.2955 0.4335 'International Tables Vol C Tables 4.2.6.8 and 6.1.1.4'
F F 0.0727 0.0534 'International Tables Vol C Tables 4.2.6.8 and 6.1.1.4'

loop_
_geom_angle_atom_site_label_1
_geom_angle_atom_site_label_2
_geom_angle_atom_site_label_3
_geom_angle
_geom_angle_site_symmetry_1
_geom_angle_site_symmetry_3
_geom_angle_publ_flag
Tc1 Tc1 Cl2 108.24(6) 2_565 . y
Tc1 Tc1 Cl1 108.60(6) 2_565 . y
Cl2 Tc1 Cl1 143.17(8) . . y
Tc1 Tc1 P1 105.96(6) 2_565 . y
Cl2 Tc1 P1 84.97(8) . . y
Cl1 Tc1 P1 84.88(6) . . y
Tc1 Tc1 P2 106.62(5) 2_565 . y
Cl2 Tc1 P2 84.85(7) . . y
Cl1 Tc1 P2 84.96(8) . . y
P1 Tc1 P2 147.42(7) . . y
C2 P1 C3 105.3(4) . . ?
C2 P1 C1 105.3(5) . . ?
C3 P1 C1 104.1(4) . . ?
C2 P1 Tc1 116.2(4) . . ?
C3 P1 Tc1 107.0(3) . . ?
C1 P1 Tc1 117.6(3) . . ?
C4B C3 C8B 110.2(25) . . ?
C4A C3 C8A 116.8(11) . . ?
C4A C3 P1 122.3(9) . . ?
C4B C3 P1 120.8(14) . . ?
C8B C3 P1 119.3(15) . . ?
C8A C3 P1 120.8(8) . . ?
C3 C4A C5A 121.9(15) . . ?
C6 C5A C4A 122.6(16) . . ?
C5A C6 C7A 118.2(13) . . ?
C5B C6 C7B 113.1(26) . . ?
C6 C7A C8A 120.5(15) . . ?
C3 C8A C7A 118.6(14) . . ?
C3 C4B C5B 117.7(28) . . ?
C6 C5B C4B 124.1(30) . . ?
C6 C7B C8B 119.0(27) . . ?
C3 C8B C7B 119.5(27) . . ?
C9 P2 C10 104.2(5) . . ?
C9 P2 C11A 104.0(5) . . ?
C10 P2 C11A 105.2(4) . . ?
C9 P2 C11B 104.0(5) . . ?
C10 P2 C11B 105.2(4) . . ?
C9 P2 Tc1 116.7(3) . . ?
C10 P2 Tc1 118.0(4) . . ?
C11A P2 Tc1 107.3(2) . . ?
C11B P2 Tc1 107.3(2) . . ?
C16B C11B C12B 120.0 . . ?
C16B C11B P2 129.1(8) . . ?
C12B C11B P2 110.8(8) . . ?
C11B C12B C13B 120.0 . . ?
C14B C13B C12B 120.0 . . ?
C13B C14B C15B 120.0 . . ?
C14B C15B C16B 120.0 . . ?
C11B C16B C15B 120.0 . . ?
C12A C11A C16A 106.5(17) . . ?
C12A C11A P2 128.3(11) . . ?
C16A C11A P2 120.2(10) . . ?
C11A C12A C13A 127.8(22) . . ?
C14A C13A C12A 122.5(23) . . ?
C13A C14A C15A 111.9(21) . . ?
C14A C15A C16A 123.7(22) . . ?
C11A C16A C15A 123.8(20) . . ?
F5 P3 F5 139.8(24) . 4_854 ?
F5 P3 F2 120.0(18) . . ?
F5 P3 F2 100.2(17) 4_854 . ?
F5 P3 F2 100.2(17) . 4_854 ?
F5 P3 F2 120.0(18) 4_854 4_854 ?
F2 P3 F2 20.0(24) . 4_854 ?
F5 P3 F1 79.6(13) . 4_854 ?
F5 P3 F1 100.1(13) 4_854 4_854 ?
F2 P3 F1 91.4(19) . 4_854 ?
F2 P3 F1 89.6(19) 4_854 4_854 ?
F5 P3 F1 100.1(13) . . ?
F5 P3 F1 79.6(13) 4_854 . ?
F2 P3 F1 89.6(19) . . ?
F2 P3 F1 91.4(19) 4_854 . ?
F1 P3 F1 179.0(7) 4_854 . ?
F5 P3 F4 91.9(15) . 4_854 ?
F5 P3 F4 48.4(12) 4_854 4_854 ?
F2 P3 F4 146.9(14) . 4_854 ?
F2 P3 F4 166.0(15) 4_854 4_854 ?
F1 P3 F4 85.6(8) 4_854 4_854 ?
F1 P3 F4 93.4(8) . 4_854 ?
F5 P3 F4 48.4(12) . . ?
F5 P3 F4 91.9(15) 4_854 . ?
F2 P3 F4 166.0(15) . . ?
F2 P3 F4 146.9(14) 4_854 . ?
F1 P3 F4 93.4(8) 4_854 . ?
F1 P3 F4 85.6(8) . . ?
F4 P3 F4 46.8(14) 4_854 . ?
F5 P3 F3 39.6(10) . . ?
F5 P3 F3 164.3(15) 4_854 . ?
F2 P3 F3 83.6(14) . . ?
F2 P3 F3 63.9(14) 4_854 . ?
F1 P3 F3 95.1(9) 4_854 . ?
F1 P3 F3 85.2(9) . . ?
F4 P3 F3 129.6(12) 4_854 . ?
F4 P3 F3 83.0(9) . . ?
F5 P3 F3 164.3(15) . 4_854 ?
F5 P3 F3 39.6(10) 4_854 4_854 ?
F2 P3 F3 63.9(14) . 4_854 ?
F2 P3 F3 83.6(14) 4_854 4_854 ?
F1 P3 F3 85.2(9) 4_854 4_854 ?
F1 P3 F3 95.1(9) . 4_854 ?
F4 P3 F3 83.0(9) 4_854 4_854 ?
F4 P3 F3 129.6(12) . 4_854 ?
F3 P3 F3 147.5(15) . 4_854 ?
F2 F2 P3 80.0(12) 4_854 . ?
F2 F2 F3 141.3(35) 4_854 4_854 ?
P3 F2 F3 62.7(9) . 4_854 ?
F5 F3 P3 58.0(12) . . ?
F5 F3 F2 107.2(19) . 4_854 ?
P3 F3 F2 53.3(9) . 4_854 ?
F5 F4 F4 119.5(16) . 4_854 ?
F5 F4 P3 58.5(8) . . ?
F4 F4 P3 66.6(7) 4_854 . ?
F3 F5 F4 137.2(33) . . ?
F3 F5 P3 82.3(17) . . ?
F4 F5 P3 73.1(13) . . ?

loop_
_geom_bond_atom_site_label_1
_geom_bond_atom_site_label_2
_geom_bond_distance
_geom_bond_site_symmetry_2
_geom_bond_publ_flag
Tc1 Tc1 2.1092(9) 2_565 y
Tc1 Cl2 2.322(2) . y
Tc1 Cl1 2.339(2) . y
Tc1 P1 2.483(2) . y
Tc1 P2 2.488(2) . y
P1 C2 1.799(9) . y
P1 C3 1.814(8) . y
P1 C1 1.817(8) . y
C3 C4A 1.33(2) . ?
C3 C4B 1.36(3) . ?
C3 C8B 1.41(3) . ?
C3 C8A 1.41(2) . ?
C4A C5A 1.40(2) . ?
C5A C6 1.27(2) . ?
C6 C5B 1.28(3) . ?
C6 C7A 1.36(2) . ?
C6 C7B 1.40(3) . ?
C7A C8A 1.42(2) . ?
C4B C5B 1.43(3) . ?
C7B C8B 1.42(3) . ?
P2 C9 1.799(9) . ?
P2 C10 1.812(10) . ?
P2 C11A 1.822(7) . ?
P2 C11B 1.822(7) . ?
C11B C16B 1.397(10) . ?
C11B C12B 1.397(10) . ?
C12B C13B 1.397(10) . ?
C13B C14B 1.396(10) . ?
C14B C15B 1.396(10) . ?
C15B C16B 1.397(10) . ?
C11A C12A 1.26(2) . ?
C11A C16A 1.33(2) . ?
C12A C13A 1.38(2) . ?
C13A C14A 1.26(2) . ?
C14A C15A 1.27(2) . ?
C15A C16A 1.38(2) . ?
P3 F5 1.43(2) . ?
P3 F5 1.43(2) 4_854 ?
P3 F2 1.506(11) . ?
P3 F2 1.507(11) 4_854 ?
P3 F1 1.568(8) 4_854 ?
P3 F1 1.568(8) . ?
P3 F4 1.604(12) 4_854 ?
P3 F4 1.604(12) . ?
P3 F3 1.67(2) . ?
P3 F3 1.67(2) 4_854 ?
F2 F2 0.52(6) 4_854 ?
F2 F3 1.69(3) 4_854 ?
F3 F5 1.07(2) . ?
F3 F2 1.69(3) 4_854 ?
F4 F5 1.25(3) . ?
F4 F4 1.27(4) 4_854 ?

loop_
_geom_torsion_atom_site_label_1
_geom_torsion_atom_site_label_2
_geom_torsion_atom_site_label_3
_geom_torsion_atom_site_label_4
_geom_torsion
_geom_torsion_site_symmetry_1
_geom_torsion_site_symmetry_2
_geom_torsion_site_symmetry_3
_geom_torsion_site_symmetry_4
_geom_torsion_publ_flag
P1 Tc1 Tc1 Cl1 -178.09(8) . . 2_565 2_565 ?
P1 Tc1 Tc1 Cl2 2.11(8) . . 2_565 2_565 y
P2 Tc1 Tc1 Cl1 2.04(8) . . 2_565 2_565 y
P2 Tc1 Tc1 Cl2 -177.76(9) . . 2_565 2_565 ?
P1 Tc1 Tc1 P1 92.01(10) . . 2_565 2_565 ?
P1 Tc1 Tc1 P2 -87.87(8) . . 2_565 2_565 ?
P2 Tc1 Tc1 P1 -87.87(8) . . 2_565 2_565 ?
P2 Tc1 Tc1 P2 92.25(12) . . 2_565 2_565 ?
Cl1 Tc1 Tc1 P1 -178.09(8) . . 2_565 2_565 ?
Cl1 Tc1 Tc1 P2 2.04(8) . . 2_565 2_565 ?
Cl2 Tc1 Tc1 P1 2.11(8) . . 2_565 2_565 ?
Cl2 Tc1 Tc1 P2 -177.76(9) . . 2_565 2_565 ?
